data_4110785
loop_
_publ_author_name
'P. S. Lakshminarayanan'
'D. Krishna Kumar'
'Pradyut Ghosh'

_publ_section_title
;
 Solid State Structural Evidence of Chloroform-Benzene-Chloroform Adduct
 Trapped in Hexaanthryl Octaaminocryptand Channels
;
_journal_name_full 'Journal of the American Chemical Society'
_journal_page_first 9600
_journal_page_last 9601
_journal_paper_doi 10.1021/ja063228g
_journal_volume 128
_journal_year 2006
_chemical_formula_sum 'C22.33 H18.33 Cl N1.33'
_chemical_formula_weight 340.83
_chemical_name_systematic
; 
 ? 
;
_space_group_IT_number 163
_symmetry_cell_setting trigonal
_symmetry_space_group_name_Hall '-P 3 2c'
_symmetry_space_group_name_H-M 'P -3 1 c'
_atom_sites_solution_hydrogens geom
_atom_sites_solution_primary direct
_atom_sites_solution_secondary difmap
_audit_creation_method SHELXL-97
_cell_angle_alpha 90.00
_cell_angle_beta 90.00
_cell_angle_gamma 120.00
_cell_formula_units_Z 12
_cell_length_a 15.5002(10)
_cell_length_b 15.5002(10)
_cell_length_c 25.940(4)
_cell_measurement_temperature 100(2)
_cell_volume 5397.3(10)
_computing_cell_refinement 'BRUKER AXS SMART 3'
_computing_data_collection 'BRUKER AXS SMART 3'
_computing_data_reduction 'BRUKER AXS SAINT'
_computing_molecular_graphics 'PLATON, 'MERCURY 1.4'
_computing_structure_refinement 'SHELXL-97 (Sheldrick, 1997)'
_computing_structure_solution 'SHELXS-97 (Sheldrick, 1990)'
_diffrn_ambient_temperature 100(2)
_diffrn_detector_area_resol_mean 0.3
_diffrn_measured_fraction_theta_full 1.000
_diffrn_measured_fraction_theta_max 1.000
_diffrn_measurement_device_type 'BRUKER SMART CCD AREA DETECTOR'
_diffrn_measurement_method PHI-OMEGA
_diffrn_radiation_monochromator graphite
_diffrn_radiation_source 'fine-focus sealed tube'
_diffrn_radiation_type MoK\a
_diffrn_radiation_wavelength 0.71073
_diffrn_reflns_av_R_equivalents 0.1971
_diffrn_reflns_av_sigmaI/netI 0.1071
_diffrn_reflns_limit_h_max 16
_diffrn_reflns_limit_h_min -16
_diffrn_reflns_limit_k_max 16
_diffrn_reflns_limit_k_min -13
_diffrn_reflns_limit_l_max 27
_diffrn_reflns_limit_l_min -25
_diffrn_reflns_number 21143
_diffrn_reflns_theta_full 22.48
_diffrn_reflns_theta_max 22.48
_diffrn_reflns_theta_min 1.52
_exptl_absorpt_coefficient_mu 0.216
_exptl_absorpt_correction_type SADABS
_exptl_crystal_colour 'PALE YELLOW'
_exptl_crystal_density_diffrn 1.258
_exptl_crystal_description BLOCK
_exptl_crystal_F_000 2144
_exptl_crystal_size_max 0.25
_exptl_crystal_size_mid 0.20
_exptl_crystal_size_min 0.13
_refine_diff_density_max 0.543
_refine_diff_density_min -0.541
_refine_diff_density_rms 0.066
_refine_ls_extinction_method none
_refine_ls_goodness_of_fit_ref 1.014
_refine_ls_hydrogen_treatment mixed
_refine_ls_matrix_type full
_refine_ls_number_parameters 224
_refine_ls_number_reflns 2368
_refine_ls_number_restraints 6
_refine_ls_restrained_S_all 1.061
_refine_ls_R_factor_all 0.1498
_refine_ls_R_factor_gt 0.0800
_refine_ls_shift/su_max 0.046
_refine_ls_shift/su_mean 0.003
_refine_ls_structure_factor_coef Fsqd
_refine_ls_weighting_details 'calc w=1/[\s^2^(Fo^2^)+(0.1011P)^2^+10.9944P] where P=(Fo^2^+2Fc^2^)/3'
_refine_ls_weighting_scheme calc
_refine_ls_wR_factor_gt 0.1880
_refine_ls_wR_factor_ref 0.2333
_reflns_number_gt 1323
_reflns_number_total 2368
_reflns_threshold_expression >2sigma(I)
_cod_data_source_file ja063228gsi20060515_053243.cif
_cod_data_source_block kkln50m
_cod_original_cell_volume 5397.3(9)
_cod_database_code 4110785

loop_
_symmetry_equiv_pos_as_xyz
'x, y, z'
'-y, x-y, z'
'-x+y, -x, z'
'-y, -x, -z+1/2'
'-x+y, y, -z+1/2'
'x, x-y, -z+1/2'
'-x, -y, -z'
'y, -x+y, -z'
'x-y, x, -z'
'y, x, z-1/2'
'x-y, -y, z-1/2'
'-x, -x+y, z-1/2'

loop_
_atom_site_label
_atom_site_type_symbol
_atom_site_fract_x
_atom_site_fract_y
_atom_site_fract_z
_atom_site_U_iso_or_equiv
_atom_site_adp_type
_atom_site_occupancy
_atom_site_symmetry_multiplicity
_atom_site_calc_flag
_atom_site_refinement_flags
_atom_site_disorder_assembly
_atom_site_disorder_group
Cl1 Cl 0.00932(18) 0.11156(17) 0.40897(14) 0.1237(14) Uani 1 1 d . . .
N1 N 0.3333 0.6667 0.3438(5) 0.069(4) Uani 1 3 d SD . .
C2A C 0.2498(7) 0.5707(7) 0.3700(3) 0.028(2) Uiso 0.66 1 d PD A 1
C2B C 0.2377(9) 0.6019(11) 0.3119(5) 0.028(4) Uiso 0.34 1 d PD A 2
C3 C 0.1652(7) 0.5361(6) 0.3429(4) 0.118(5) Uani 1 1 d D . .
H3A H 0.1837 0.5326 0.3075 0.142 Uiso 1 1 calc R A 1
H3B H 0.1494 0.5893 0.3436 0.142 Uiso 1 1 calc R A 1
N4 N 0.0718(4) 0.4463(3) 0.35065(19) 0.0310(14) Uani 1 1 d . A .
C5 C 0.0774(5) 0.3556(4) 0.3447(2) 0.0295(16) Uani 1 1 d . . .
H5A H 0.0104 0.2986 0.3456 0.035 Uiso 1 1 calc R A .
H5B H 0.1137 0.3498 0.3737 0.035 Uiso 1 1 calc R . .
C6 C 0.1273(4) 0.3527(4) 0.2955(2) 0.0247(15) Uani 1 1 d . . .
C7 C 0.2166(5) 0.3526(5) 0.2970(2) 0.0321(17) Uani 1 1 d . . .
H7 H 0.2444 0.3525 0.3288 0.038 Uiso 1 1 calc R A .
C8 C 0.2655(5) 0.3526(4) 0.2518(2) 0.0321(16) Uani 1 1 d . . .
H8 H 0.3254 0.3526 0.2537 0.039 Uiso 1 1 calc R . .
C9 C 0.0208(4) 0.4414(4) 0.3991(2) 0.0285(16) Uani 1 1 d . . .
H9A H 0.0570 0.4336 0.4275 0.034 Uiso 1 1 calc R A .
H9B H -0.0454 0.3832 0.3985 0.034 Uiso 1 1 calc R . .
C10 C 0.0122(5) 0.5331(4) 0.4082(2) 0.0285(16) Uani 1 1 d . A .
C11 C -0.0521(5) 0.5500(5) 0.3768(2) 0.0318(17) Uani 1 1 d . . .
C12 C -0.1135(5) 0.4811(5) 0.3380(2) 0.0378(18) Uani 1 1 d . A .
H12 H -0.1084 0.4247 0.3317 0.045 Uiso 1 1 calc R . .
C13 C -0.1787(5) 0.4960(6) 0.3105(3) 0.0467(19) Uani 1 1 d . . .
H13 H -0.2197 0.4484 0.2865 0.056 Uiso 1 1 calc R A .
C14 C -0.1861(5) 0.5833(6) 0.3173(3) 0.0414(19) Uani 1 1 d . A .
H14 H -0.2306 0.5931 0.2977 0.050 Uiso 1 1 calc R . .
C15 C -0.1283(5) 0.6508(5) 0.3524(3) 0.0378(18) Uani 1 1 d . . .
H15 H -0.1328 0.7081 0.3564 0.045 Uiso 1 1 calc R A .
C16 C -0.0599(5) 0.6383(5) 0.3839(2) 0.0326(17) Uani 1 1 d . A .
C17 C -0.0009(5) 0.7075(5) 0.4209(2) 0.0363(17) Uani 1 1 d . . .
H17 H -0.0045 0.7653 0.4247 0.044 Uiso 1 1 calc R A .
C18 C 0.0630(5) 0.6935(5) 0.4523(2) 0.0346(17) Uani 1 1 d . A .
C19 C 0.1247(6) 0.7659(5) 0.4899(3) 0.046(2) Uani 1 1 d . . .
H19 H 0.1230 0.8248 0.4927 0.055 Uiso 1 1 calc R A .
C20 C 0.1853(6) 0.7507(6) 0.5212(3) 0.051(2) Uani 1 1 d . A .
H20 H 0.2255 0.7993 0.5449 0.061 Uiso 1 1 calc R . .
C21 C 0.1875(5) 0.6613(5) 0.5179(2) 0.0407(19) Uani 1 1 d . . .
H21 H 0.2280 0.6506 0.5403 0.049 Uiso 1 1 calc R A .
C22 C 0.1319(5) 0.5907(5) 0.4827(2) 0.0358(18) Uani 1 1 d . A .
H22 H 0.1348 0.5323 0.4816 0.043 Uiso 1 1 calc R . .
C23 C 0.0687(4) 0.6039(5) 0.4473(2) 0.0308(16) Uani 1 1 d . . .
C24 C 0.0000 0.0000 0.3854(9) 0.097(6) Uani 1 3 d S . .
H24 H 0.0000 0.0000 0.3476 0.117 Uiso 1 3 calc SR . .
C25 C 0.1008(9) 0.0504(5) 0.2500 0.135(8) Uani 1 2 d S . .
H25 H 0.1700 0.0850 0.2500 0.162 Uiso 1 2 calc SR . .
C26 C 0.0491(5) 0.0983(9) 0.2500 0.150(9) Uani 1 2 d S . .
H26 H 0.0838 0.1675 0.2500 0.181 Uiso 1 2 calc SR . .

loop_
_atom_site_aniso_label
_atom_site_aniso_U_11
_atom_site_aniso_U_22
_atom_site_aniso_U_33
_atom_site_aniso_U_23
_atom_site_aniso_U_13
_atom_site_aniso_U_12
Cl1 0.0552(16) 0.0370(14) 0.280(4) -0.0245(19) -0.055(2) 0.0241(12)
N1 0.014(3) 0.014(3) 0.179(13) 0.000 0.000 0.0070(17)
C3 0.074(7) 0.038(6) 0.190(11) -0.058(6) 0.077(8) -0.012(5)
N4 0.031(3) 0.016(3) 0.042(3) 0.001(2) 0.012(3) 0.008(3)
C5 0.036(4) 0.027(4) 0.027(4) -0.003(3) -0.005(3) 0.017(3)
C6 0.027(4) 0.017(3) 0.028(4) -0.002(3) 0.004(3) 0.009(3)
C7 0.040(4) 0.037(4) 0.029(4) 0.005(3) -0.003(3) 0.026(4)
C8 0.033(4) 0.033(4) 0.036(4) -0.002(3) -0.004(3) 0.022(3)
C9 0.022(4) 0.026(4) 0.034(4) 0.003(3) 0.007(3) 0.011(3)
C10 0.026(4) 0.022(4) 0.034(4) 0.005(3) 0.013(3) 0.009(3)
C11 0.025(4) 0.030(4) 0.041(4) 0.011(3) 0.016(3) 0.014(3)
C12 0.031(4) 0.034(4) 0.045(4) -0.007(3) 0.001(3) 0.014(4)
C13 0.041(5) 0.051(5) 0.048(5) -0.010(4) -0.011(4) 0.023(4)
C14 0.037(4) 0.053(5) 0.043(5) 0.009(4) 0.006(4) 0.030(4)
C15 0.046(5) 0.035(4) 0.043(4) 0.015(4) 0.018(4) 0.029(4)
C16 0.031(4) 0.036(4) 0.031(4) 0.008(3) 0.018(3) 0.017(4)
C17 0.039(4) 0.026(4) 0.043(4) 0.001(3) 0.016(4) 0.016(4)
C18 0.035(4) 0.030(4) 0.037(4) -0.005(3) 0.014(3) 0.015(4)
C19 0.049(5) 0.032(4) 0.048(5) -0.008(4) 0.013(4) 0.013(4)
C20 0.044(5) 0.045(5) 0.043(5) -0.013(4) 0.001(4) 0.007(4)
C21 0.038(4) 0.047(5) 0.026(4) -0.007(4) 0.005(3) 0.013(4)
C22 0.031(4) 0.031(4) 0.037(4) -0.006(3) 0.009(3) 0.009(3)
C23 0.021(4) 0.037(4) 0.031(4) 0.001(3) 0.010(3) 0.012(3)
C24 0.036(6) 0.036(6) 0.22(2) 0.000 0.000 0.018(3)
C25 0.020(7) 0.125(12) 0.23(2) -0.125(14) 0.000 0.010(4)
C26 0.151(15) 0.020(7) 0.24(2) 0.000 0.133(16) 0.010(4)

loop_
_atom_type_symbol
_atom_type_description
_atom_type_scat_dispersion_real
_atom_type_scat_dispersion_imag
_atom_type_scat_source
C C 0.0033 0.0016 'International Tables Vol C Tables 4.2.6.8 and 6.1.1.4'
H H 0.0000 0.0000 'International Tables Vol C Tables 4.2.6.8 and 6.1.1.4'
N N 0.0061 0.0033 'International Tables Vol C Tables 4.2.6.8 and 6.1.1.4'
Cl Cl 0.1484 0.1585 'International Tables Vol C Tables 4.2.6.8 and 6.1.1.4'

loop_
_geom_angle_atom_site_label_1
_geom_angle_atom_site_label_2
_geom_angle_atom_site_label_3
_geom_angle
_geom_angle_site_symmetry_1
_geom_angle_site_symmetry_3
C2B N1 C2B 94.1(8) . 2_665
C2B N1 C2B 94.1(9) . 3_565
C2B N1 C2B 94.1(9) 2_665 3_565
C2B N1 C2A 149.1(8) . 2_665
C2B N1 C2A 63.0(6) 2_665 2_665
C2B N1 C2A 107.2(7) 3_565 2_665
C2B N1 C2A 107.2(7) . 3_565
C2B N1 C2A 149.1(8) 2_665 3_565
C2B N1 C2A 63.0(6) 3_565 3_565
C2A N1 C2A 102.3(6) 2_665 3_565
C2B N1 C2A 63.0(6) . .
C2B N1 C2A 107.2(7) 2_665 .
C2B N1 C2A 149.1(8) 3_565 .
C2A N1 C2A 102.3(6) 2_665 .
C2A N1 C2A 102.3(6) 3_565 .
C3 C2A N1 109.4(7) . .
C3 C2B N1 109.8(8) . .
C2B C3 C2A 74.4(8) . .
C2B C3 N4 151.2(10) . .
C2A C3 N4 128.6(10) . .
C3 N4 C5 113.8(6) . .
C3 N4 C9 115.3(5) . .
C5 N4 C9 109.3(5) . .
N4 C5 C6 113.4(5) . .
C8 C6 C7 118.6(5) 5 .
C8 C6 C5 121.1(6) 5 .
C7 C6 C5 120.3(5) . .
C6 C7 C8 121.2(6) . .
C6 C8 C7 120.2(6) 5 .
N4 C9 C10 112.5(5) . .
C11 C10 C23 119.1(6) . .
C11 C10 C9 119.3(6) . .
C23 C10 C9 121.6(6) . .
C10 C11 C12 122.4(6) . .
C10 C11 C16 120.3(6) . .
C12 C11 C16 117.3(6) . .
C13 C12 C11 121.4(6) . .
C12 C13 C14 121.3(7) . .
C15 C14 C13 119.3(7) . .
C14 C15 C16 122.4(7) . .
C17 C16 C15 122.5(6) . .
C17 C16 C11 119.1(6) . .
C15 C16 C11 118.4(6) . .
C18 C17 C16 122.2(6) . .
C17 C18 C19 121.9(6) . .
C17 C18 C23 119.6(6) . .
C19 C18 C23 118.5(7) . .
C20 C19 C18 121.6(7) . .
C19 C20 C21 119.8(7) . .
C22 C21 C20 121.3(7) . .
C21 C22 C23 121.4(7) . .
C22 C23 C10 123.2(6) . .
C22 C23 C18 117.2(6) . .
C10 C23 C18 119.6(6) . .
Cl1 C24 Cl1 108.7(7) 3 .
Cl1 C24 Cl1 108.7(7) 3 2
Cl1 C24 Cl1 108.7(7) . 2
C26 C25 C26 117.5(14) . 3
C25 C26 C25 122.5(14) . 2

loop_
_geom_bond_atom_site_label_1
_geom_bond_atom_site_label_2
_geom_bond_distance
_geom_bond_site_symmetry_2
Cl1 C24 1.771(8) .
N1 C2B 1.550(10) .
N1 C2B 1.550(10) 2_665
N1 C2B 1.550(10) 3_565
N1 C2A 1.558(8) 2_665
N1 C2A 1.558(8) 3_565
N1 C2A 1.558(8) .
C2A C3 1.342(10) .
C2B C3 1.343(12) .
C3 N4 1.435(9) .
N4 C5 1.459(7) .
N4 C9 1.467(7) .
C5 C6 1.507(8) .
C6 C8 1.375(8) 5
C6 C7 1.385(8) .
C7 C8 1.396(8) .
C8 C6 1.375(8) 5
C9 C10 1.512(8) .
C10 C11 1.409(9) .
C10 C23 1.429(9) .
C11 C12 1.430(9) .
C11 C16 1.443(9) .
C12 C13 1.350(9) .
C13 C14 1.424(10) .
C14 C15 1.337(9) .
C15 C16 1.427(9) .
C16 C17 1.388(9) .
C17 C18 1.381(9) .
C18 C19 1.432(9) .
C18 C23 1.440(9) .
C19 C20 1.348(10) .
C20 C21 1.405(10) .
C21 C22 1.352(9) .
C22 C23 1.431(9) .
C24 Cl1 1.771(8) 3
C24 Cl1 1.771(8) 2
C25 C26 1.336(8) .
C25 C26 1.336(8) 3
C26 C25 1.336(8) 2
